data_7041085
loop_
_publ_author_name
'Mandal, Poulami'
'Malviya, Novina'
'Guedes da Silva, M F\'atima C'
'Dhankhar, Sandeep Singh'
'Nagaraja, C. M.'
'Mobin, Shaikh M.'
'Mukhopadhyay, Suman'

_publ_section_title
;
 Fine tuning through valence bond tautomerization of ancillary ligands in
 ruthenium(ii) arene complexes for better anticancer activity and enzyme
 inhibition properties.
;
_journal_issue 48
_journal_name_full 'Dalton transactions (Cambridge, England : 2003)'
_journal_page_first 19277
_journal_page_last 19289
_journal_paper_doi 10.1039/c6dt02969h
_journal_volume 45
_journal_year 2016
_chemical_formula_sum 'C28 H39 F12 N6 O2 P3 Ru'
_chemical_formula_weight 913.63
_space_group_crystal_system monoclinic
_space_group_IT_number 14
_space_group_name_Hall '-P 2yn'
_space_group_name_H-M_alt 'P 1 21/n 1'
_symmetry_space_group_name_Hall '-P 2yn'
_symmetry_space_group_name_H-M 'P 1 21/n 1'
_atom_sites_solution_hydrogens mixed
_audit_creation_method SHELXL-2014/7
_audit_update_record
;
2016-09-27 deposited with the CCDC.
2016-11-03 downloaded from the CCDC.
;
_cell_angle_alpha 90
_cell_angle_beta 96.018(2)
_cell_angle_gamma 90
_cell_formula_units_Z 4
_cell_length_a 8.9084(2)
_cell_length_b 35.5854(8)
_cell_length_c 11.1155(3)
_cell_measurement_reflns_used 3627
_cell_measurement_temperature 293(2)
_cell_measurement_theta_max 30.4680
_cell_measurement_theta_min 3.2720
_cell_volume 3504.29(15)
_computing_cell_refinement 'CrysAlis RED, Oxford Diffraction Ltd.,'
_computing_data_collection 'CrysAlis CCD, Oxford Diffraction Ltd.,'
_computing_data_reduction 'CrysAlis RED, Oxford Diffraction Ltd.,'
_computing_molecular_graphics Ortep3
_computing_publication_material Shelx97
_computing_structure_refinement 'SHELXL-2014/7 (Sheldrick, 2014)'
_computing_structure_solution 'SHELXS-97 (Sheldrick, 1997)'
_diffrn_ambient_temperature 293(2)
_diffrn_detector_area_resol_mean 15.9948
_diffrn_measured_fraction_theta_full 0.998
_diffrn_measured_fraction_theta_max 0.937
_diffrn_measurement_device_type 'OXFORD DIFFRACTION SUPER NOVA'
_diffrn_measurement_method \w/q-scan
_diffrn_radiation_monochromator graphite
_diffrn_radiation_source 'Micro-Focus (Mo) X-ray Source'
_diffrn_radiation_type MoK\a
_diffrn_radiation_wavelength 0.71073
_diffrn_reflns_av_R_equivalents 0.0669
_diffrn_reflns_av_unetI/netI 0.0543
_diffrn_reflns_Laue_measured_fraction_full 0.998
_diffrn_reflns_Laue_measured_fraction_max 0.937
_diffrn_reflns_limit_h_max 13
_diffrn_reflns_limit_h_min -12
_diffrn_reflns_limit_k_max 52
_diffrn_reflns_limit_k_min -51
_diffrn_reflns_limit_l_max 16
_diffrn_reflns_limit_l_min -16
_diffrn_reflns_number 52669
_diffrn_reflns_point_group_measured_fraction_full 0.998
_diffrn_reflns_point_group_measured_fraction_max 0.937
_diffrn_reflns_theta_full 25.242
_diffrn_reflns_theta_max 32.284
_diffrn_reflns_theta_min 2.939
_exptl_absorpt_coefficient_mu 0.687
_exptl_absorpt_correction_T_max 1.00000
_exptl_absorpt_correction_T_min 0.65200
_exptl_absorpt_correction_type multi-scan
_exptl_absorpt_process_details
;
CrysAlisPro, Agilent Technologies,
Version 1.171.37.35 (release 13-08-2014 CrysAlis171 .NET)
(compiled Aug 13 2014,18:06:01)
Empirical absorption correction using spherical harmonics,
 implemented in SCALE3 ABSPACK scaling algorithm.
;
_exptl_crystal_colour orange
_exptl_crystal_density_diffrn 1.732
_exptl_crystal_density_method not-measured
_exptl_crystal_description block
_exptl_crystal_F_000 1848
_exptl_crystal_size_max 0.230
_exptl_crystal_size_mid 0.180
_exptl_crystal_size_min 0.150
_refine_diff_density_max 0.726
_refine_diff_density_min -1.430
_refine_diff_density_rms 0.210
_refine_ls_extinction_method none
_refine_ls_goodness_of_fit_ref 1.119
_refine_ls_hydrogen_treatment mixed
_refine_ls_matrix_type full
_refine_ls_number_parameters 481
_refine_ls_number_reflns 11685
_refine_ls_number_restraints 1
_refine_ls_restrained_S_all 1.119
_refine_ls_R_factor_all 0.0918
_refine_ls_R_factor_gt 0.0607
_refine_ls_shift/su_max 0.001
_refine_ls_shift/su_mean 0.000
_refine_ls_structure_factor_coef Fsqd
_refine_ls_weighting_details 'w=1/[\s^2^(Fo^2^)+(0.1015P)^2^+1.9209P] where P=(Fo^2^+2Fc^2^)/3'
_refine_ls_weighting_scheme calc
_refine_ls_wR_factor_gt 0.1717
_refine_ls_wR_factor_ref 0.2021
_reflns_Friedel_coverage 0.000
_reflns_number_gt 8373
_reflns_number_total 11685
_reflns_threshold_expression 'I > 2\s(I)'
_cod_data_source_file c6dt02969h2.cif
_cod_data_source_block SM188NEW
_cod_depositor_comments 'Adding full bibliography for 7041082--7041085.cif.'
_cod_database_code 7041085
_shelx_shelxl_version_number 2014/7
_shelx_space_group_comment
;
The symmetry employed for this shelxl refinement is uniquely defined
by the following loop, which should always be used as a source of
symmetry information in preference to the above space-group names.
They are only intended as comments.
;
_shelx_estimated_absorpt_t_min 0.858
_shelx_estimated_absorpt_t_max 0.904

loop_
_space_group_symop_operation_xyz
'x, y, z'
'-x+1/2, y+1/2, -z+1/2'
'-x, -y, -z'
'x-1/2, -y-1/2, z-1/2'

loop_
_atom_site_label
_atom_site_type_symbol
_atom_site_fract_x
_atom_site_fract_y
_atom_site_fract_z
_atom_site_U_iso_or_equiv
_atom_site_adp_type
_atom_site_occupancy
_atom_site_site_symmetry_order
_atom_site_calc_flag
_atom_site_refinement_flags_posn
_atom_site_refinement_flags_adp
Ru1 Ru -0.18857(3) 0.14528(2) -0.88600(3) 0.03138(10) Uani 1 1 d . .
P1 P -0.22873(10) 0.10481(3) -0.72897(9) 0.0348(2) Uani 1 1 d . .
O1 O -0.6126(3) 0.19572(10) -0.8879(3) 0.0561(8) Uani 1 1 d . .
N1 N -0.2304(3) 0.18793(8) -0.7652(3) 0.0357(6) Uani 1 1 d . .
N2 N -0.4246(3) 0.15263(9) -0.9217(3) 0.0357(6) Uani 1 1 d . .
N3 N -0.7014(5) 0.08534(12) -1.1563(4) 0.0527(9) Uani 1 1 d . .
N4 N -0.1634(5) 0.08758(11) -0.4882(3) 0.0540(9) Uani 1 1 d . .
N5 N -0.4236(4) 0.07640(11) -0.5768(4) 0.0518(9) Uani 1 1 d . .
N6 N -0.2202(4) 0.03421(11) -0.6270(4) 0.0494(8) Uani 1 1 d . .
C1 C -0.1296(5) 0.20291(11) -0.6823(4) 0.0428(8) Uani 1 1 d . .
H1 H -0.0310 0.1940 -0.6754 0.051 Uiso 1 1 calc R U
C2 C -0.1664(5) 0.23130(12) -0.6063(4) 0.0508(10) Uani 1 1 d . .
H2 H -0.0938 0.2411 -0.5484 0.061 Uiso 1 1 calc R U
C3 C -0.3117(6) 0.24509(15) -0.6168(5) 0.0622(13) Uani 1 1 d . .
H3 H -0.3388 0.2642 -0.5662 0.075 Uiso 1 1 calc R U
C4 C -0.4161(5) 0.23007(13) -0.7037(5) 0.0545(11) Uani 1 1 d . .
H4 H -0.5147 0.2390 -0.7124 0.065 Uiso 1 1 calc R U
C5 C -0.3744(4) 0.20182(10) -0.7774(4) 0.0382(7) Uani 1 1 d . .
C6 C -0.4837(4) 0.18340(11) -0.8702(4) 0.0393(8) Uani 1 1 d . .
C7 C -0.5197(4) 0.13092(11) -1.0018(3) 0.0363(7) Uani 1 1 d . .
C8 C -0.6411(5) 0.14569(12) -1.0795(4) 0.0468(9) Uani 1 1 d . .
H8 H -0.6623 0.1713 -1.0790 0.056 Uiso 1 1 calc R U
C9 C -0.7272(5) 0.12216(15) -1.1552(4) 0.0555(11) Uani 1 1 d . .
H9 H -0.8057 0.1321 -1.2072 0.067 Uiso 1 1 calc R U
C10 C -0.5852(5) 0.07039(14) -1.0858(4) 0.0524(10) Uani 1 1 d . .
H10 H -0.5675 0.0447 -1.0884 0.063 Uiso 1 1 calc R U
C11 C -0.4927(5) 0.09260(12) -1.0101(4) 0.0437(8) Uani 1 1 d . .
H11 H -0.4107 0.0819 -0.9636 0.052 Uiso 1 1 calc R U
C12 C 0.1721(5) 0.11508(16) -0.7949(5) 0.0607(12) Uani 1 1 d . .
H12A H 0.2697 0.1163 -0.8240 0.091 Uiso 1 1 calc R U
H12B H 0.1494 0.0895 -0.7761 0.091 Uiso 1 1 calc R U
H12C H 0.1721 0.1302 -0.7234 0.091 Uiso 1 1 calc R U
C13 C 0.0545(4) 0.12962(13) -0.8908(4) 0.0437(9) Uani 1 1 d . .
C14 C 0.0353(4) 0.16836(12) -0.9098(4) 0.0430(8) Uani 1 1 d . .
H14 H 0.0905 0.1850 -0.8581 0.052 Uiso 1 1 calc R U
C15 C -0.0666(4) 0.18292(11) -1.0062(4) 0.0406(8) Uani 1 1 d . .
H15 H -0.0744 0.2088 -1.0179 0.049 Uiso 1 1 calc R U
C16 C -0.1554(4) 0.15852(11) -1.0838(3) 0.0381(7) Uani 1 1 d . .
C17 C -0.1417(5) 0.11899(12) -1.0601(4) 0.0417(8) Uani 1 1 d . .
H17 H -0.2031 0.1023 -1.1073 0.050 Uiso 1 1 calc R U
C18 C -0.0387(4) 0.10491(11) -0.9681(4) 0.0424(8) Uani 1 1 d . .
H18 H -0.0303 0.0791 -0.9567 0.051 Uiso 1 1 calc R U
C19 C -0.2609(5) 0.17254(12) -1.1896(4) 0.0446(9) Uani 1 1 d . .
H19 H -0.3428 0.1542 -1.2053 0.054 Uiso 1 1 calc R U
C20 C -0.3314(6) 0.21080(15) -1.1702(5) 0.0607(12) Uani 1 1 d . .
H20A H -0.3719 0.2110 -1.0935 0.091 Uiso 1 1 calc R U
H20B H -0.4109 0.2155 -1.2336 0.091 Uiso 1 1 calc R U
H20C H -0.2558 0.2300 -1.1712 0.091 Uiso 1 1 calc R U
C21 C -0.1731(7) 0.17359(17) -1.3002(5) 0.0662(14) Uani 1 1 d . .
H21A H -0.0911 0.1911 -1.2864 0.099 Uiso 1 1 calc R U
H21B H -0.2390 0.1813 -1.3697 0.099 Uiso 1 1 calc R U
H21C H -0.1340 0.1490 -1.3142 0.099 Uiso 1 1 calc R U
C22 C -0.4200(5) 0.10166(13) -0.6808(4) 0.0477(9) Uani 1 1 d . .
H22A H -0.4532 0.1265 -0.6593 0.057 Uiso 1 1 calc R U
H22B H -0.4892 0.0925 -0.7475 0.057 Uiso 1 1 calc R U
C23 C -0.1244(5) 0.11424(13) -0.5801(4) 0.0485(9) Uani 1 1 d . .
H23A H -0.0169 0.1128 -0.5869 0.058 Uiso 1 1 calc R U
H23B H -0.1468 0.1395 -0.5548 0.058 Uiso 1 1 calc R U
C24 C -0.1888(5) 0.05405(11) -0.7384(4) 0.0454(9) Uani 1 1 d . .
H24A H -0.2506 0.0434 -0.8071 0.054 Uiso 1 1 calc R U
H24B H -0.0838 0.0505 -0.7513 0.054 Uiso 1 1 calc R U
C25 C -0.3238(6) 0.08956(16) -0.4721(4) 0.0579(12) Uani 1 1 d . .
H25A H -0.3493 0.1154 -0.4553 0.070 Uiso 1 1 calc R U
H25B H -0.3422 0.0746 -0.4022 0.070 Uiso 1 1 calc R U
C26 C -0.1259(6) 0.04901(14) -0.5210(5) 0.0568(11) Uani 1 1 d . .
H26A H -0.1364 0.0327 -0.4525 0.068 Uiso 1 1 calc R U
H26B H -0.0211 0.0482 -0.5372 0.068 Uiso 1 1 calc R U
C27 C -0.3802(5) 0.03862(14) -0.6056(5) 0.0563(11) Uani 1 1 d . .
H27A H -0.4430 0.0304 -0.6773 0.068 Uiso 1 1 calc R U
H27B H -0.4007 0.0222 -0.5396 0.068 Uiso 1 1 calc R U
C111 C -0.7097(9) 0.0577(2) -0.4333(7) 0.091(2) Uani 1 1 d . .
H11A H -0.7348 0.0834 -0.4532 0.137 Uiso 1 1 calc R U
H11B H -0.7226 0.0427 -0.5053 0.137 Uiso 1 1 calc R U
H11C H -0.6066 0.0563 -0.3985 0.137 Uiso 1 1 calc R U
O111 O -0.8090(5) 0.04369(11) -0.3461(4) 0.0643(9) Uani 1 1 d D .
P2 P -0.70554(17) 0.19010(4) -0.45708(13) 0.0612(3) Uani 1 1 d . .
P3 P -0.23842(17) 0.00336(4) -1.15487(13) 0.0604(3) Uani 1 1 d . .
F1 F -0.5753(8) 0.16423(19) -0.4461(13) 0.270(6) Uani 1 1 d . .
F2 F -0.8171(8) 0.15660(18) -0.4611(6) 0.160(3) Uani 1 1 d . .
F3 F -0.6922(8) 0.19129(18) -0.3160(4) 0.158(3) Uani 1 1 d . .
F4 F -0.5984(6) 0.22497(13) -0.4514(5) 0.1213(17) Uani 1 1 d . .
F5 F -0.7366(8) 0.1945(2) -0.5987(4) 0.158(2) Uani 1 1 d . .
F6 F -0.8448(7) 0.2175(2) -0.4576(8) 0.182(3) Uani 1 1 d . .
F7 F -0.1484(7) -0.02801(13) -1.0823(5) 0.137(2) Uani 1 1 d . .
F8 F -0.3869(7) -0.01849(18) -1.1418(5) 0.150(2) Uani 1 1 d . .
F9 F -0.3335(7) 0.03467(16) -1.2259(5) 0.138(2) Uani 1 1 d . .
F10 F -0.0926(7) 0.0260(2) -1.1660(7) 0.175(3) Uani 1 1 d . .
F11 F -0.2198(8) -0.01620(15) -1.2795(4) 0.140(2) Uani 1 1 d . .
F12 F -0.2555(6) 0.02400(12) -1.0314(4) 0.1103(15) Uani 1 1 d . .
H101 H -0.871(7) 0.041(2) -0.288(5) 0.11(3) Uiso 1 1 d D .
H3N H -0.759(7) 0.0714(18) -1.202(6) 0.077(19) Uiso 1 1 d . .

loop_
_atom_site_aniso_label
_atom_site_aniso_U_11
_atom_site_aniso_U_22
_atom_site_aniso_U_33
_atom_site_aniso_U_23
_atom_site_aniso_U_13
_atom_site_aniso_U_12
Ru1 0.02811(14) 0.03048(15) 0.03590(16) -0.00148(10) 0.00507(10) 0.00135(10)
P1 0.0331(4) 0.0350(5) 0.0361(5) 0.0019(4) 0.0021(3) 0.0006(3)
O1 0.0348(14) 0.062(2) 0.069(2) -0.0109(16) -0.0023(13) 0.0157(13)
N1 0.0332(14) 0.0302(14) 0.0445(17) -0.0050(12) 0.0076(12) 0.0003(11)
N2 0.0267(13) 0.0389(16) 0.0414(16) 0.0024(12) 0.0031(11) 0.0008(11)
N3 0.049(2) 0.058(2) 0.049(2) -0.0087(17) -0.0032(16) -0.0108(17)
N4 0.063(2) 0.056(2) 0.0413(19) 0.0085(16) -0.0057(16) -0.0083(18)
N5 0.050(2) 0.058(2) 0.049(2) 0.0095(17) 0.0092(16) -0.0025(17)
N6 0.0497(19) 0.046(2) 0.051(2) 0.0090(15) -0.0012(16) -0.0044(15)
C1 0.0409(19) 0.041(2) 0.046(2) -0.0080(16) 0.0057(16) 0.0000(16)
C2 0.056(2) 0.043(2) 0.054(2) -0.0143(18) 0.0088(19) -0.0133(19)
C3 0.062(3) 0.053(3) 0.074(3) -0.025(2) 0.020(3) 0.002(2)
C4 0.045(2) 0.051(3) 0.070(3) -0.013(2) 0.014(2) 0.0065(18)
C5 0.0367(17) 0.0328(17) 0.046(2) 0.0031(14) 0.0085(15) 0.0028(14)
C6 0.0340(16) 0.0410(19) 0.044(2) 0.0006(15) 0.0085(14) 0.0039(14)
C7 0.0335(16) 0.0417(19) 0.0338(17) 0.0015(14) 0.0035(13) -0.0025(14)
C8 0.044(2) 0.046(2) 0.048(2) 0.0067(17) -0.0032(17) 0.0041(17)
C9 0.043(2) 0.070(3) 0.051(3) 0.006(2) -0.0084(18) -0.004(2)
C10 0.053(2) 0.051(3) 0.052(3) -0.0074(19) 0.0000(19) -0.0019(19)
C11 0.0408(19) 0.041(2) 0.048(2) -0.0013(16) -0.0017(16) 0.0010(16)
C12 0.036(2) 0.080(4) 0.066(3) 0.005(3) 0.0050(19) 0.012(2)
C13 0.0302(16) 0.052(2) 0.050(2) -0.0017(18) 0.0099(15) 0.0052(16)
C14 0.0307(16) 0.050(2) 0.050(2) -0.0052(17) 0.0112(15) -0.0040(15)
C15 0.0377(18) 0.0380(19) 0.047(2) 0.0008(15) 0.0107(15) -0.0054(15)
C16 0.0384(17) 0.0385(18) 0.0395(19) -0.0012(14) 0.0139(14) -0.0024(15)
C17 0.0444(19) 0.043(2) 0.0397(19) -0.0073(15) 0.0118(15) 0.0034(16)
C18 0.0414(19) 0.0368(19) 0.051(2) -0.0030(16) 0.0148(16) 0.0079(15)
C19 0.048(2) 0.048(2) 0.0380(19) 0.0024(16) 0.0053(16) -0.0057(17)
C20 0.063(3) 0.061(3) 0.057(3) 0.009(2) 0.003(2) 0.012(2)
C21 0.084(4) 0.074(4) 0.041(2) 0.000(2) 0.011(2) -0.012(3)
C22 0.042(2) 0.051(2) 0.052(2) 0.0105(18) 0.0107(17) 0.0069(17)
C23 0.052(2) 0.049(2) 0.043(2) 0.0020(17) -0.0039(17) -0.0123(18)
C24 0.047(2) 0.038(2) 0.051(2) 0.0027(16) 0.0036(17) 0.0033(16)
C25 0.067(3) 0.068(3) 0.039(2) 0.011(2) 0.008(2) -0.002(2)
C26 0.058(3) 0.056(3) 0.054(3) 0.015(2) -0.007(2) -0.001(2)
C27 0.052(2) 0.055(3) 0.062(3) 0.012(2) 0.006(2) -0.014(2)
C111 0.100(5) 0.085(5) 0.093(5) -0.018(4) 0.031(4) -0.027(4)
O111 0.065(2) 0.065(2) 0.060(2) -0.0027(17) -0.0035(18) -0.0113(18)
P2 0.0627(8) 0.0582(8) 0.0604(8) 0.0065(6) -0.0041(6) -0.0082(6)
P3 0.0700(8) 0.0513(7) 0.0586(8) -0.0038(6) 0.0011(6) 0.0099(6)
F1 0.116(5) 0.105(5) 0.581(19) -0.058(8) -0.005(8) 0.049(4)
F2 0.157(5) 0.148(5) 0.165(5) 0.018(4) -0.028(4) -0.098(4)
F3 0.226(7) 0.169(5) 0.071(3) 0.035(3) -0.024(3) -0.080(5)
F4 0.146(4) 0.093(3) 0.121(4) 0.017(3) -0.001(3) -0.053(3)
F5 0.206(6) 0.196(6) 0.071(3) -0.018(3) 0.010(3) -0.070(5)
F6 0.120(5) 0.208(7) 0.216(8) 0.027(6) 0.005(5) 0.063(5)
F7 0.183(5) 0.098(3) 0.121(4) -0.007(3) -0.033(4) 0.080(3)
F8 0.137(4) 0.196(6) 0.108(4) 0.052(4) -0.023(3) -0.092(4)
F9 0.172(5) 0.144(4) 0.103(3) 0.061(3) 0.036(3) 0.079(4)
F10 0.132(5) 0.218(7) 0.180(6) -0.023(5) 0.043(4) -0.074(5)
F11 0.234(7) 0.109(4) 0.078(3) -0.029(3) 0.020(3) 0.029(4)
F12 0.159(4) 0.102(3) 0.069(2) -0.021(2) 0.006(3) 0.040(3)

loop_
_atom_type_symbol
_atom_type_description
_atom_type_scat_dispersion_real
_atom_type_scat_dispersion_imag
_atom_type_scat_source
C C 0.0033 0.0016 'International Tables Vol C Tables 4.2.6.8 and 6.1.1.4'
H H 0.0000 0.0000 'International Tables Vol C Tables 4.2.6.8 and 6.1.1.4'
N N 0.0061 0.0033 'International Tables Vol C Tables 4.2.6.8 and 6.1.1.4'
O O 0.0106 0.0060 'International Tables Vol C Tables 4.2.6.8 and 6.1.1.4'
F F 0.0171 0.0103 'International Tables Vol C Tables 4.2.6.8 and 6.1.1.4'
P P 0.1023 0.0942 'International Tables Vol C Tables 4.2.6.8 and 6.1.1.4'
Ru Ru -1.2594 0.8363 'International Tables Vol C Tables 4.2.6.8 and 6.1.1.4'

loop_
_geom_angle_atom_site_label_1
_geom_angle_atom_site_label_2
_geom_angle_atom_site_label_3
_geom_angle
N1 Ru1 N2 77.84(12)
N1 Ru1 C14 91.80(14)
N2 Ru1 C14 145.88(14)
N1 Ru1 C18 152.97(14)
N2 Ru1 C18 129.17(14)
C14 Ru1 C18 66.43(15)
N1 Ru1 C17 157.99(14)
N2 Ru1 C17 99.33(14)
C14 Ru1 C17 78.31(15)
C18 Ru1 C17 36.51(15)
N1 Ru1 C13 115.76(14)
N2 Ru1 C13 165.95(15)
C14 Ru1 C13 36.81(16)
C18 Ru1 C13 37.42(15)
C17 Ru1 C13 66.77(15)
N1 Ru1 C15 94.54(13)
N2 Ru1 C15 110.32(14)
C14 Ru1 C15 37.40(15)
C18 Ru1 C15 78.03(16)
C17 Ru1 C15 65.67(15)
C13 Ru1 C15 66.81(15)
N1 Ru1 C16 121.09(13)
N2 Ru1 C16 91.15(13)
C14 Ru1 C16 66.35(15)
C18 Ru1 C16 66.20(15)
C17 Ru1 C16 36.90(14)
C13 Ru1 C16 78.86(15)
C15 Ru1 C16 36.02(14)
N1 Ru1 P1 85.14(9)
N2 Ru1 P1 89.38(9)
C14 Ru1 P1 122.42(12)
C18 Ru1 P1 93.12(11)
C17 Ru1 P1 116.78(11)
C13 Ru1 P1 95.12(12)
C15 Ru1 P1 159.82(11)
C16 Ru1 P1 153.23(10)
C22 P1 C23 98.3(2)
C22 P1 C24 98.4(2)
C23 P1 C24 98.5(2)
C22 P1 Ru1 118.48(14)
C23 P1 Ru1 117.38(14)
C24 P1 Ru1 121.27(14)
C1 N1 C5 118.8(3)
C1 N1 Ru1 125.8(3)
C5 N1 Ru1 115.4(3)
C6 N2 C7 118.4(3)
C6 N2 Ru1 116.1(2)
C7 N2 Ru1 125.2(2)
C9 N3 C10 120.5(4)
C9 N3 H3N 119(4)
C10 N3 H3N 120(4)
C25 N4 C23 111.2(4)
C25 N4 C26 109.1(4)
C23 N4 C26 110.9(4)
C27 N5 C25 108.6(4)
C27 N5 C22 111.6(4)
C25 N5 C22 111.6(4)
C26 N6 C24 111.0(4)
C26 N6 C27 108.2(4)
C24 N6 C27 110.8(3)
N1 C1 C2 122.1(4)
N1 C1 H1 118.9
C2 C1 H1 118.9
C3 C2 C1 119.4(4)
C3 C2 H2 120.3
C1 C2 H2 120.3
C4 C3 C2 118.8(4)
C4 C3 H3 120.6
C2 C3 H3 120.6
C5 C4 C3 119.9(4)
C5 C4 H4 120.1
C3 C4 H4 120.1
N1 C5 C4 121.0(4)
N1 C5 C6 116.5(3)
C4 C5 C6 122.4(4)
O1 C6 N2 128.0(4)
O1 C6 C5 119.1(4)
N2 C6 C5 112.9(3)
C11 C7 N2 119.2(3)
C11 C7 C8 116.9(4)
N2 C7 C8 124.0(4)
C9 C8 C7 119.6(4)
C9 C8 H8 120.2
C7 C8 H8 120.2
N3 C9 C8 121.6(4)
N3 C9 H9 119.2
C8 C9 H9 119.2
N3 C10 C11 120.7(4)
N3 C10 H10 119.7
C11 C10 H10 119.7
C10 C11 C7 120.7(4)
C10 C11 H11 119.6
C7 C11 H11 119.6
C13 C12 H12A 109.5
C13 C12 H12B 109.5
H12A C12 H12B 109.5
C13 C12 H12C 109.5
H12A C12 H12C 109.5
H12B C12 H12C 109.5
C14 C13 C18 117.3(4)
C14 C13 C12 120.6(4)
C18 C13 C12 122.0(4)
C14 C13 Ru1 69.9(2)
C18 C13 Ru1 70.5(2)
C12 C13 Ru1 132.1(3)
C13 C14 C15 121.9(4)
C13 C14 Ru1 73.3(2)
C15 C14 Ru1 73.3(2)
C13 C14 H14 119.1
C15 C14 H14 119.1
Ru1 C14 H14 126.3
C16 C15 C14 120.6(4)
C16 C15 Ru1 73.8(2)
C14 C15 Ru1 69.3(2)
C16 C15 H15 119.7
C14 C15 H15 119.7
Ru1 C15 H15 129.6
C15 C16 C17 117.5(4)
C15 C16 C19 122.5(4)
C17 C16 C19 120.0(4)
C15 C16 Ru1 70.2(2)
C17 C16 Ru1 68.9(2)
C19 C16 Ru1 132.9(3)
C18 C17 C16 121.6(4)
C18 C17 Ru1 71.5(2)
C16 C17 Ru1 74.2(2)
C18 C17 H17 119.2
C16 C17 H17 119.2
Ru1 C17 H17 127.2
C17 C18 C13 121.0(4)
C17 C18 Ru1 72.0(2)
C13 C18 Ru1 72.1(2)
C17 C18 H18 119.5
C13 C18 H18 119.5
Ru1 C18 H18 128.8
C16 C19 C20 114.6(4)
C16 C19 C21 107.8(4)
C20 C19 C21 110.3(4)
C16 C19 H19 108.0
C20 C19 H19 108.0
C21 C19 H19 108.0
C19 C20 H20A 109.5
C19 C20 H20B 109.5
H20A C20 H20B 109.5
C19 C20 H20C 109.5
H20A C20 H20C 109.5
H20B C20 H20C 109.5
C19 C21 H21A 109.5
C19 C21 H21B 109.5
H21A C21 H21B 109.5
C19 C21 H21C 109.5
H21A C21 H21C 109.5
H21B C21 H21C 109.5
N5 C22 P1 111.3(3)
N5 C22 H22A 109.4
P1 C22 H22A 109.4
N5 C22 H22B 109.4
P1 C22 H22B 109.4
H22A C22 H22B 108.0
N4 C23 P1 112.0(3)
N4 C23 H23A 109.2
P1 C23 H23A 109.2
N4 C23 H23B 109.2
P1 C23 H23B 109.2
H23A C23 H23B 107.9
N6 C24 P1 111.4(3)
N6 C24 H24A 109.3
P1 C24 H24A 109.3
N6 C24 H24B 109.3
P1 C24 H24B 109.3
H24A C24 H24B 108.0
N4 C25 N5 114.1(4)
N4 C25 H25A 108.7
N5 C25 H25A 108.7
N4 C25 H25B 108.7
N5 C25 H25B 108.7
H25A C25 H25B 107.6
N4 C26 N6 114.1(4)
N4 C26 H26A 108.7
N6 C26 H26A 108.7
N4 C26 H26B 108.7
N6 C26 H26B 108.7
H26A C26 H26B 107.6
N5 C27 N6 114.8(4)
N5 C27 H27A 108.6
N6 C27 H27A 108.6
N5 C27 H27B 108.6
N6 C27 H27B 108.6
H27A C27 H27B 107.5
O111 C111 H11A 109.5
O111 C111 H11B 109.5
H11A C111 H11B 109.5
O111 C111 H11C 109.5
H11A C111 H11C 109.5
H11B C111 H11C 109.5
C111 O111 H101 167(5)
F1 P2 F2 91.1(4)
F1 P2 F3 87.6(6)
F2 P2 F3 91.8(3)
F1 P2 F4 91.2(4)
F2 P2 F4 177.6(4)
F3 P2 F4 87.5(3)
F1 P2 F6 175.5(6)
F2 P2 F6 88.5(4)
F3 P2 F6 87.9(4)
F4 P2 F6 89.2(4)
F1 P2 F5 101.4(6)
F2 P2 F5 90.1(3)
F3 P2 F5 170.8(4)
F4 P2 F5 90.2(3)
F6 P2 F5 83.1(4)
F10 P3 F7 91.4(4)
F10 P3 F8 178.4(4)
F7 P3 F8 89.4(4)
F10 P3 F9 90.2(4)
F7 P3 F9 178.2(4)
F8 P3 F9 89.0(4)
F10 P3 F11 89.6(4)
F7 P3 F11 92.4(3)
F8 P3 F11 91.7(4)
F9 P3 F11 88.4(3)
F10 P3 F12 89.2(3)
F7 P3 F12 88.6(3)
F8 P3 F12 89.5(3)
F9 P3 F12 90.6(3)
F11 P3 F12 178.4(3)

loop_
_geom_bond_atom_site_label_1
_geom_bond_atom_site_label_2
_geom_bond_distance
Ru1 N1 2.085(3)
Ru1 N2 2.114(3)
Ru1 C14 2.198(4)
Ru1 C18 2.222(4)
Ru1 C17 2.228(4)
Ru1 C13 2.242(4)
Ru1 C15 2.251(4)
Ru1 C16 2.298(4)
Ru1 P1 2.3194(10)
P1 C22 1.842(4)
P1 C23 1.842(4)
P1 C24 1.846(4)
O1 C6 1.226(5)
N1 C1 1.329(5)
N1 C5 1.368(5)
N2 C6 1.366(5)
N2 C7 1.397(5)
N3 C9 1.331(7)
N3 C10 1.341(6)
N3 H3N 0.84(6)
N4 C25 1.460(7)
N4 C23 1.462(6)
N4 C26 1.468(7)
N5 C27 1.444(6)
N5 C25 1.466(6)
N5 C22 1.467(6)
N6 C26 1.471(6)
N6 C24 1.477(6)
N6 C27 1.478(6)
C1 C2 1.379(6)
C1 H1 0.9300
C2 C3 1.378(7)
C2 H2 0.9300
C3 C4 1.376(7)
C3 H3 0.9300
C4 C5 1.372(6)
C4 H4 0.9300
C5 C6 1.494(6)
C7 C11 1.390(6)
C7 C8 1.413(5)
C8 C9 1.364(6)
C8 H8 0.9300
C9 H9 0.9300
C10 C11 1.366(6)
C10 H10 0.9300
C11 H11 0.9300
C12 C13 1.506(6)
C12 H12A 0.9600
C12 H12B 0.9600
C12 H12C 0.9600
C13 C14 1.403(6)
C13 C18 1.432(6)
C14 C15 1.427(6)
C14 H14 0.9300
C15 C16 1.407(6)
C15 H15 0.9300
C16 C17 1.434(6)
C16 C19 1.511(6)
C17 C18 1.394(6)
C17 H17 0.9300
C18 H18 0.9300
C19 C20 1.524(6)
C19 C21 1.525(6)
C19 H19 0.9800
C20 H20A 0.9600
C20 H20B 0.9600
C20 H20C 0.9600
C21 H21A 0.9600
C21 H21B 0.9600
C21 H21C 0.9600
C22 H22A 0.9700
C22 H22B 0.9700
C23 H23A 0.9700
C23 H23B 0.9700
C24 H24A 0.9700
C24 H24B 0.9700
C25 H25A 0.9700
C25 H25B 0.9700
C26 H26A 0.9700
C26 H26B 0.9700
C27 H27A 0.9700
C27 H27B 0.9700
C111 O111 1.467(8)
C111 H11A 0.9600
C111 H11B 0.9600
C111 H11C 0.9600
O111 H101 0.90(2)
P2 F1 1.476(6)
P2 F2 1.550(5)
P2 F3 1.561(5)
P2 F4 1.563(4)
P2 F6 1.577(6)
P2 F5 1.577(5)
P3 F10 1.545(6)
P3 F7 1.550(4)
P3 F8 1.554(5)
P3 F9 1.563(4)
P3 F11 1.575(5)
P3 F12 1.578(4)

loop_
_geom_torsion_atom_site_label_1
_geom_torsion_atom_site_label_2
_geom_torsion_atom_site_label_3
_geom_torsion_atom_site_label_4
_geom_torsion
C5 N1 C1 C2 1.7(6)
Ru1 N1 C1 C2 179.5(3)
N1 C1 C2 C3 -0.8(7)
C1 C2 C3 C4 -0.2(8)
C2 C3 C4 C5 0.2(8)
C1 N1 C5 C4 -1.6(6)
Ru1 N1 C5 C4 -179.7(3)
C1 N1 C5 C6 -178.8(4)
Ru1 N1 C5 C6 3.1(4)
C3 C4 C5 N1 0.7(7)
C3 C4 C5 C6 177.7(5)
C7 N2 C6 O1 -2.4(6)
Ru1 N2 C6 O1 171.5(4)
C7 N2 C6 C5 174.3(3)
Ru1 N2 C6 C5 -11.9(4)
N1 C5 C6 O1 -177.2(4)
C4 C5 C6 O1 5.6(6)
N1 C5 C6 N2 5.8(5)
C4 C5 C6 N2 -171.3(4)
C6 N2 C7 C11 -149.1(4)
Ru1 N2 C7 C11 37.6(5)
C6 N2 C7 C8 32.9(6)
Ru1 N2 C7 C8 -140.3(3)
C11 C7 C8 C9 1.7(6)
N2 C7 C8 C9 179.6(4)
C10 N3 C9 C8 -2.7(7)
C7 C8 C9 N3 1.3(7)
C9 N3 C10 C11 1.0(7)
N3 C10 C11 C7 2.0(7)
N2 C7 C11 C10 178.7(4)
C8 C7 C11 C10 -3.3(6)
C18 C13 C14 C15 -3.4(5)
C12 C13 C14 C15 174.9(4)
Ru1 C13 C14 C15 -57.3(3)
C18 C13 C14 Ru1 53.9(3)
C12 C13 C14 Ru1 -127.8(4)
C13 C14 C15 C16 2.0(6)
Ru1 C14 C15 C16 -55.3(3)
C13 C14 C15 Ru1 57.3(3)
C14 C15 C16 C17 1.4(5)
Ru1 C15 C16 C17 -51.8(3)
C14 C15 C16 C19 -177.8(3)
Ru1 C15 C16 C19 128.9(3)
C14 C15 C16 Ru1 53.2(3)
C15 C16 C17 C18 -3.4(5)
C19 C16 C17 C18 175.9(4)
Ru1 C16 C17 C18 -55.8(3)
C15 C16 C17 Ru1 52.4(3)
C19 C16 C17 Ru1 -128.3(3)
C16 C17 C18 C13 2.0(6)
Ru1 C17 C18 C13 -55.0(3)
C16 C17 C18 Ru1 57.1(3)
C14 C13 C18 C17 1.4(6)
C12 C13 C18 C17 -176.9(4)
Ru1 C13 C18 C17 55.0(3)
C14 C13 C18 Ru1 -53.6(3)
C12 C13 C18 Ru1 128.1(4)
C15 C16 C19 C20 -32.4(5)
C17 C16 C19 C20 148.4(4)
Ru1 C16 C19 C20 60.1(5)
C15 C16 C19 C21 90.8(5)
C17 C16 C19 C21 -88.4(4)
Ru1 C16 C19 C21 -176.7(3)
C27 N5 C22 P1 -61.1(4)
C25 N5 C22 P1 60.6(5)
C23 P1 C22 N5 -49.5(4)
C24 P1 C22 N5 50.4(4)
Ru1 P1 C22 N5 -177.0(3)
C25 N4 C23 P1 -60.6(5)
C26 N4 C23 P1 60.9(4)
C22 P1 C23 N4 49.8(4)
C24 P1 C23 N4 -50.0(4)
Ru1 P1 C23 N4 178.0(3)
C26 N6 C24 P1 -60.4(4)
C27 N6 C24 P1 59.8(4)
C22 P1 C24 N6 -50.3(3)
C23 P1 C24 N6 49.5(3)
Ru1 P1 C24 N6 178.9(2)
C23 N4 C25 N5 67.5(5)
C26 N4 C25 N5 -55.0(5)
C27 N5 C25 N4 55.5(5)
C22 N5 C25 N4 -67.9(5)
C25 N4 C26 N6 54.4(5)
C23 N4 C26 N6 -68.3(5)
C24 N6 C26 N4 68.2(5)
C27 N6 C26 N4 -53.5(5)
C25 N5 C27 N6 -55.5(5)
C22 N5 C27 N6 67.9(5)
C26 N6 C27 N5 54.7(5)
C24 N6 C27 N5 -67.1(5)
